data_7038301
loop_
_publ_author_name
'Sologub, Oksana'
'Salamakha, Leonid P.'
'Eguchi, Gaku'
'St\"oger, Berthold'
'Rogl, Peter F.'
'Bauer, Ernst'

_publ_section_title
;
 Boron induced structure modifications in Pd-Cu-B system: new Ti2Ni-type
 derivative borides Pd3Cu3B and Pd5Cu5B2.
;
_journal_issue 11
_journal_name_full 'Dalton transactions (Cambridge, England : 2003)'
_journal_page_first 4879
_journal_page_last 4887
_journal_paper_doi 10.1039/c5dt05058h
_journal_volume 45
_journal_year 2016
_chemical_formula_sum 'B Cu3 Pd3'
_chemical_formula_weight 520.63
_chemical_name_systematic
;
 ?
;
_space_group_IT_number 227
_symmetry_cell_setting cubic
_symmetry_Int_Tables_number 227
_symmetry_space_group_name_Hall '-F 4vw 2vw 3'
_symmetry_space_group_name_H-M 'F d -3 m :2'
_atom_sites_solution_hydrogens none
_atom_sites_solution_primary direct
_atom_sites_solution_secondary difmap
_audit_conform_dict_location ftp://ftp.iucr.org/pub/cif_core.dic
_audit_conform_dict_name cif_core.dic
_audit_conform_dict_version 2.2
_audit_creation_date 2015-10-13T14:00:28-00:00
_audit_creation_method 'WinGX routine CIF_UPDATE'
_audit_update_record
;
2016-02-04 deposited with the CCDC.
2016-02-05 downloaded from the CCDC.
;
_cell_angle_alpha 90.00
_cell_angle_beta 90.00
_cell_angle_gamma 90.00
_cell_formula_units_Z 16
_cell_length_a 11.136(3)
_cell_length_b 11.136(3)
_cell_length_c 11.136(3)
_cell_measurement_reflns_used 3096
_cell_measurement_temperature 293
_cell_measurement_theta_max 32.47
_cell_measurement_theta_min 5.18
_cell_measurement_wavelength 0.71073
_cell_volume 1381.0(6)
_computing_structure_refinement 'SHELXL-97 (Sheldrick, 1997)'
_diffrn_ambient_temperature 293(2)
_diffrn_measured_fraction_theta_full 0.953
_diffrn_measured_fraction_theta_max 0.953
_diffrn_measurement_device_type 'Nonius Kappa CCD area-detector'
_diffrn_radiation_monochromator graphite
_diffrn_radiation_probe x-ray
_diffrn_radiation_type MoK\a
_diffrn_radiation_wavelength 0.71073
_diffrn_reflns_av_R_equivalents 0.0300
_diffrn_reflns_av_sigmaI/netI 0.0121
_diffrn_reflns_limit_h_max 14
_diffrn_reflns_limit_h_min -16
_diffrn_reflns_limit_k_max 13
_diffrn_reflns_limit_k_min -16
_diffrn_reflns_limit_l_max 12
_diffrn_reflns_limit_l_min -16
_diffrn_reflns_number 2757
_diffrn_reflns_theta_full 32.47
_diffrn_reflns_theta_max 32.47
_diffrn_reflns_theta_min 5.18
_exptl_absorpt_coefficient_mu 33.168
_exptl_absorpt_correction_type none
_exptl_crystal_colour silver
_exptl_crystal_density_diffrn 10.017
_exptl_crystal_density_method 'not measured'
_exptl_crystal_description prism
_exptl_crystal_F_000 3680
_exptl_crystal_size_max 0.05
_exptl_crystal_size_mid 0.05
_exptl_crystal_size_min 0.05
_refine_diff_density_max 0.482
_refine_diff_density_min -0.569
_refine_diff_density_rms 0.137
_refine_ls_extinction_coef 0.000102(15)
_refine_ls_extinction_expression Fc^*^=kFc[1+0.001xFc^2^\l^3^/sin(2\q)]^-1/4^
_refine_ls_extinction_method SHELXL
_refine_ls_goodness_of_fit_ref 1.050
_refine_ls_hydrogen_treatment none
_refine_ls_matrix_type full
_refine_ls_number_parameters 12
_refine_ls_number_reflns 142
_refine_ls_number_restraints 0
_refine_ls_restrained_S_all 1.050
_refine_ls_R_factor_all 0.0141
_refine_ls_R_factor_gt 0.0104
_refine_ls_shift/su_max 0.001
_refine_ls_shift/su_mean 0.000
_refine_ls_structure_factor_coef Fsqd
_refine_ls_weighting_details 'calc w=1/[\s^2^(Fo^2^)+(0.0145P)^2^+1.0013P] where P=(Fo^2^+2Fc^2^)/3'
_refine_ls_weighting_scheme calc
_refine_ls_wR_factor_gt 0.0239
_refine_ls_wR_factor_ref 0.0241
_reflns_number_gt 124
_reflns_number_total 142
_reflns_threshold_expression >2sigma(I)
_cod_data_source_file c5dt05058h2.cif
_cod_data_source_block Pd3Cu3B
_cod_depositor_comments 'Adding full bibliography for 7038301--7038303.cif.'
_cod_original_cell_volume 1381.0(11)
_cod_original_sg_symbol_H-M 'F d -3 m'
_cod_database_code 7038301

loop_
_symmetry_equiv_pos_as_xyz
'x, y, z'
'x, -y+1/4, -z+1/4'
'-x+3/4, -y+1/4, z+1/2'
'-x+3/4, y, -z+3/4'
'-y, x+1/4, z+1/4'
'y+3/4, x+1/4, -z+1/2'
'y+3/4, -x, z+3/4'
'-y, -x, -z'
'y, z, x'
'-y+3/4, -z+1/4, x+1/2'
'y, -z+1/4, -x+1/4'
'-y+3/4, z, -x+3/4'
'-z, y+1/4, x+1/4'
'-z, -y, -x'
'z+3/4, -y, x+3/4'
'z+3/4, y+1/4, -x+1/2'
'z, x, y'
'-z+1/4, x+1/2, -y+3/4'
'-z+1/4, -x+1/4, y'
'z, -x+3/4, -y+3/4'
'-x, -z, -y'
'-x, z+3/4, y+3/4'
'x+1/4, -z+1/2, y+3/4'
'x+3/4, z+1/4, -y+1/2'
'x, y+1/2, z+1/2'
'x, -y+3/4, -z+3/4'
'-x+3/4, -y+3/4, z+1'
'-x+3/4, y+1/2, -z+5/4'
'-y, x+3/4, z+3/4'
'y+3/4, x+3/4, -z+1'
'y+3/4, -x+1/2, z+5/4'
'-y, -x+1/2, -z+1/2'
'y, z+1/2, x+1/2'
'-y+3/4, -z+3/4, x+1'
'y, -z+3/4, -x+3/4'
'-y+3/4, z+1/2, -x+5/4'
'-z, y+3/4, x+3/4'
'-z, -y+1/2, -x+1/2'
'z+3/4, -y+1/2, x+5/4'
'z+3/4, y+3/4, -x+1'
'z, x+1/2, y+1/2'
'-z+1/4, x+1, -y+5/4'
'-z+1/4, -x+3/4, y+1/2'
'z, -x+5/4, -y+5/4'
'-x, -z+1/2, -y+1/2'
'-x, z+5/4, y+5/4'
'x+1/4, -z+1, y+5/4'
'x+3/4, z+3/4, -y+1'
'x+1/2, y, z+1/2'
'x+1/2, -y+1/4, -z+3/4'
'-x+5/4, -y+1/4, z+1'
'-x+5/4, y, -z+5/4'
'-y+1/2, x+1/4, z+3/4'
'y+5/4, x+1/4, -z+1'
'y+5/4, -x, z+5/4'
'-y+1/2, -x, -z+1/2'
'y+1/2, z, x+1/2'
'-y+5/4, -z+1/4, x+1'
'y+1/2, -z+1/4, -x+3/4'
'-y+5/4, z, -x+5/4'
'-z+1/2, y+1/4, x+3/4'
'-z+1/2, -y, -x+1/2'
'z+5/4, -y, x+5/4'
'z+5/4, y+1/4, -x+1'
'z+1/2, x, y+1/2'
'-z+3/4, x+1/2, -y+5/4'
'-z+3/4, -x+1/4, y+1/2'
'z+1/2, -x+3/4, -y+5/4'
'-x+1/2, -z, -y+1/2'
'-x+1/2, z+3/4, y+5/4'
'x+3/4, -z+1/2, y+5/4'
'x+5/4, z+1/4, -y+1'
'x+1/2, y+1/2, z'
'x+1/2, -y+3/4, -z+1/4'
'-x+5/4, -y+3/4, z+1/2'
'-x+5/4, y+1/2, -z+3/4'
'-y+1/2, x+3/4, z+1/4'
'y+5/4, x+3/4, -z+1/2'
'y+5/4, -x+1/2, z+3/4'
'-y+1/2, -x+1/2, -z'
'y+1/2, z+1/2, x'
'-y+5/4, -z+3/4, x+1/2'
'y+1/2, -z+3/4, -x+1/4'
'-y+5/4, z+1/2, -x+3/4'
'-z+1/2, y+3/4, x+1/4'
'-z+1/2, -y+1/2, -x'
'z+5/4, -y+1/2, x+3/4'
'z+5/4, y+3/4, -x+1/2'
'z+1/2, x+1/2, y'
'-z+3/4, x+1, -y+3/4'
'-z+3/4, -x+3/4, y'
'z+1/2, -x+5/4, -y+3/4'
'-x+1/2, -z+1/2, -y'
'-x+1/2, z+5/4, y+3/4'
'x+3/4, -z+1, y+3/4'
'x+5/4, z+3/4, -y+1/2'
'-x, -y, -z'
'-x, y-1/4, z-1/4'
'x-3/4, y-1/4, -z-1/2'
'x-3/4, -y, z-3/4'
'y, -x-1/4, -z-1/4'
'-y-3/4, -x-1/4, z-1/2'
'-y-3/4, x, -z-3/4'
'y, x, z'
'-y, -z, -x'
'y-3/4, z-1/4, -x-1/2'
'-y, z-1/4, x-1/4'
'y-3/4, -z, x-3/4'
'z, -y-1/4, -x-1/4'
'z, y, x'
'-z-3/4, y, -x-3/4'
'-z-3/4, -y-1/4, x-1/2'
'-z, -x, -y'
'z-1/4, -x-1/2, y-3/4'
'z-1/4, x-1/4, -y'
'-z, x-3/4, y-3/4'
'x, z, y'
'x, -z-3/4, -y-3/4'
'-x-1/4, z-1/2, -y-3/4'
'-x-3/4, -z-1/4, y-1/2'
'-x, -y+1/2, -z+1/2'
'-x, y+1/4, z+1/4'
'x-3/4, y+1/4, -z'
'x-3/4, -y+1/2, z-1/4'
'y, -x+1/4, -z+1/4'
'-y-3/4, -x+1/4, z'
'-y-3/4, x+1/2, -z-1/4'
'y, x+1/2, z+1/2'
'-y, -z+1/2, -x+1/2'
'y-3/4, z+1/4, -x'
'-y, z+1/4, x+1/4'
'y-3/4, -z+1/2, x-1/4'
'z, -y+1/4, -x+1/4'
'z, y+1/2, x+1/2'
'-z-3/4, y+1/2, -x-1/4'
'-z-3/4, -y+1/4, x'
'-z, -x+1/2, -y+1/2'
'z-1/4, -x, y-1/4'
'z-1/4, x+1/4, -y+1/2'
'-z, x-1/4, y-1/4'
'x, z+1/2, y+1/2'
'x, -z-1/4, -y-1/4'
'-x-1/4, z, -y-1/4'
'-x-3/4, -z+1/4, y'
'-x+1/2, -y, -z+1/2'
'-x+1/2, y-1/4, z+1/4'
'x-1/4, y-1/4, -z'
'x-1/4, -y, z-1/4'
'y+1/2, -x-1/4, -z+1/4'
'-y-1/4, -x-1/4, z'
'-y-1/4, x, -z-1/4'
'y+1/2, x, z+1/2'
'-y+1/2, -z, -x+1/2'
'y-1/4, z-1/4, -x'
'-y+1/2, z-1/4, x+1/4'
'y-1/4, -z, x-1/4'
'z+1/2, -y-1/4, -x+1/4'
'z+1/2, y, x+1/2'
'-z-1/4, y, -x-1/4'
'-z-1/4, -y-1/4, x'
'-z+1/2, -x, -y+1/2'
'z+1/4, -x-1/2, y-1/4'
'z+1/4, x-1/4, -y+1/2'
'-z+1/2, x-3/4, y-1/4'
'x+1/2, z, y+1/2'
'x+1/2, -z-3/4, -y-1/4'
'-x+1/4, z-1/2, -y-1/4'
'-x-1/4, -z-1/4, y'
'-x+1/2, -y+1/2, -z'
'-x+1/2, y+1/4, z-1/4'
'x-1/4, y+1/4, -z-1/2'
'x-1/4, -y+1/2, z-3/4'
'y+1/2, -x+1/4, -z-1/4'
'-y-1/4, -x+1/4, z-1/2'
'-y-1/4, x+1/2, -z-3/4'
'y+1/2, x+1/2, z'
'-y+1/2, -z+1/2, -x'
'y-1/4, z+1/4, -x-1/2'
'-y+1/2, z+1/4, x-1/4'
'y-1/4, -z+1/2, x-3/4'
'z+1/2, -y+1/4, -x-1/4'
'z+1/2, y+1/2, x'
'-z-1/4, y+1/2, -x-3/4'
'-z-1/4, -y+1/4, x-1/2'
'-z+1/2, -x+1/2, -y'
'z+1/4, -x, y-3/4'
'z+1/4, x+1/4, -y'
'-z+1/2, x-1/4, y-3/4'
'x+1/2, z+1/2, y'
'x+1/2, -z-1/4, -y-3/4'
'-x+1/4, z, -y-3/4'
'-x-1/4, -z+1/4, y-1/2'

loop_
_atom_site_label
_atom_site_type_symbol
_atom_site_fract_x
_atom_site_fract_y
_atom_site_fract_z
_atom_site_U_iso_or_equiv
_atom_site_adp_type
_atom_site_occupancy
_atom_site_symmetry_multiplicity
_atom_site_calc_flag
_atom_site_refinement_flags
Pd1 Pd 0.42918(3) 0.1250 0.1250 0.00817(11) Uani 1 4 d S
Cu1 Cu 0.20870(3) 0.20870(3) 0.20870(3) 0.00964(15) Uani 1 6 d S
Cu2 Cu 0.0000 0.0000 0.0000 0.01016(19) Uani 1 12 d S
B B 0.5000 0.5000 0.5000 0.0135(14) Uiso 1 12 d S

loop_
_atom_site_aniso_label
_atom_site_aniso_U_11
_atom_site_aniso_U_22
_atom_site_aniso_U_33
_atom_site_aniso_U_23
_atom_site_aniso_U_13
_atom_site_aniso_U_12
Pd1 0.00961(16) 0.00746(12) 0.00746(12) -0.00049(9) 0.000 0.000
Cu1 0.00964(15) 0.00964(15) 0.00964(15) 0.00029(13) 0.00029(13) 0.00029(13)
Cu2 0.01016(19) 0.01016(19) 0.01016(19) -0.00070(19) -0.00070(19) -0.00070(19)

loop_
_atom_type_symbol
_atom_type_description
_atom_type_scat_dispersion_real
_atom_type_scat_dispersion_imag
_atom_type_scat_source
B B 0.0013 0.0007 'International Tables Vol C Tables 4.2.6.8 and 6.1.1.4'
Cu Cu 0.3201 1.2651 'International Tables Vol C Tables 4.2.6.8 and 6.1.1.4'
Pd Pd -0.9988 1.0072 'International Tables Vol C Tables 4.2.6.8 and 6.1.1.4'

loop_
_geom_angle_atom_site_label_1
_geom_angle_atom_site_label_2
_geom_angle_atom_site_label_3
_geom_angle
_geom_angle_site_symmetry_1
_geom_angle_site_symmetry_3
B Pd1 B 136.335(14) 26 25_544
B Pd1 Cu1 87.345(5) 26 124_655
B Pd1 Cu1 87.345(5) 25_544 124_655
B Pd1 Cu1 87.345(5) 26 99_656
B Pd1 Cu1 87.345(5) 25_544 99_656
Cu1 Pd1 Cu1 165.69(2) 124_655 99_656
B Pd1 Cu1 140.063(17) 26 2
B Pd1 Cu1 83.602(14) 25_544 2
Cu1 Pd1 Cu1 96.300(9) 124_655 2
Cu1 Pd1 Cu1 96.300(9) 99_656 2
B Pd1 Cu1 83.602(14) 26 .
B Pd1 Cu1 140.063(17) 25_544 .
Cu1 Pd1 Cu1 96.300(9) 124_655 .
Cu1 Pd1 Cu1 96.300(9) 99_656 .
Cu1 Pd1 Cu1 56.46(3) 2 .
B Pd1 Cu2 105.351(4) 26 52_454
B Pd1 Cu2 105.351(4) 25_544 52_454
Cu1 Pd1 Cu2 141.768(14) 124_655 52_454
Cu1 Pd1 Cu2 52.541(10) 99_656 52_454
Cu1 Pd1 Cu2 51.157(7) 2 52_454
Cu1 Pd1 Cu2 51.157(7) . 52_454
B Pd1 Cu2 105.351(4) 26 51_454
B Pd1 Cu2 105.351(4) 25_544 51_454
Cu1 Pd1 Cu2 52.541(10) 124_655 51_454
Cu1 Pd1 Cu2 141.768(14) 99_656 51_454
Cu1 Pd1 Cu2 51.157(7) 2 51_454
Cu1 Pd1 Cu2 51.157(7) . 51_454
Cu2 Pd1 Cu2 89.227(8) 52_454 51_454
B Pd1 Pd1 147.207(9) 26 153
B Pd1 Pd1 46.644(5) 25_544 153
Cu1 Pd1 Pd1 123.452(7) 124_655 153
Cu1 Pd1 Pd1 60.025(6) 99_656 153
Cu1 Pd1 Pd1 55.135(11) 2 153
Cu1 Pd1 Pd1 101.920(13) . 153
Cu2 Pd1 Pd1 58.707(1) 52_454 153
Cu2 Pd1 Pd1 102.969(10) 51_454 153
B Pd1 Pd1 147.207(9) 26 79_454
B Pd1 Pd1 46.644(5) 25_544 79_454
Cu1 Pd1 Pd1 60.025(6) 124_655 79_454
Cu1 Pd1 Pd1 123.452(7) 99_656 79_454
Cu1 Pd1 Pd1 55.135(11) 2 79_454
Cu1 Pd1 Pd1 101.920(13) . 79_454
Cu2 Pd1 Pd1 102.969(10) 52_454 79_454
Cu2 Pd1 Pd1 58.707(1) 51_454 79_454
Pd1 Pd1 Pd1 63.951(12) 153 79_454
B Pd1 Pd1 46.644(5) 26 77_545
B Pd1 Pd1 147.207(9) 25_544 77_545
Cu1 Pd1 Pd1 123.452(7) 124_655 77_545
Cu1 Pd1 Pd1 60.025(6) 99_656 77_545
Cu1 Pd1 Pd1 101.920(13) 2 77_545
Cu1 Pd1 Pd1 55.135(11) . 77_545
Cu2 Pd1 Pd1 58.707(1) 52_454 77_545
Cu2 Pd1 Pd1 102.969(10) 51_454 77_545
Pd1 Pd1 Pd1 110.688(7) 153 77_545
Pd1 Pd1 Pd1 156.083(11) 79_454 77_545
B Pd1 Pd1 46.644(5) 26 179
B Pd1 Pd1 147.207(9) 25_544 179
Cu1 Pd1 Pd1 60.025(6) 124_655 179
Cu1 Pd1 Pd1 123.452(7) 99_656 179
Cu1 Pd1 Pd1 101.920(13) 2 179
Cu1 Pd1 Pd1 55.135(11) . 179
Cu2 Pd1 Pd1 102.969(10) 52_454 179
Cu2 Pd1 Pd1 58.707(1) 51_454 179
Pd1 Pd1 Pd1 156.083(11) 153 179
Pd1 Pd1 Pd1 110.688(7) 79_454 179
Pd1 Pd1 Pd1 63.951(12) 77_545 179
Cu2 Cu1 Cu2 109.313(14) 52_454 51_454
Cu2 Cu1 Cu2 109.313(14) 52_454 2
Cu2 Cu1 Cu2 109.313(14) 51_454 2
Cu2 Cu1 Cu1 105.635(14) 52_454 52_454
Cu2 Cu1 Cu1 56.894(11) 51_454 52_454
Cu2 Cu1 Cu1 56.894(11) 2 52_454
Cu2 Cu1 Cu1 56.894(11) 52_454 51_454
Cu2 Cu1 Cu1 105.635(14) 51_454 51_454
Cu2 Cu1 Cu1 56.894(11) 2 51_454
Cu1 Cu1 Cu1 60.0 52_454 51_454
Cu2 Cu1 Cu1 56.894(11) 52_454 2
Cu2 Cu1 Cu1 56.894(11) 51_454 2
Cu2 Cu1 Cu1 105.635(14) 2 2
Cu1 Cu1 Cu1 60.0 52_454 2
Cu1 Cu1 Cu1 60.0 51_454 2
Cu2 Cu1 Pd1 124.449(11) 52_454 171_556
Cu2 Cu1 Pd1 124.449(11) 51_454 171_556
Cu2 Cu1 Pd1 67.210(8) 2 171_556
Cu1 Cu1 Pd1 114.082(9) 52_454 171_556
Cu1 Cu1 Pd1 114.082(9) 51_454 171_556
Cu1 Cu1 Pd1 172.845(11) 2 171_556
Cu2 Cu1 Pd1 124.449(11) 52_454 179
Cu2 Cu1 Pd1 67.210(8) 51_454 179
Cu2 Cu1 Pd1 124.449(11) 2 179
Cu1 Cu1 Pd1 114.082(9) 52_454 179
Cu1 Cu1 Pd1 172.845(11) 51_454 179
Cu1 Cu1 Pd1 114.082(9) 2 179
Pd1 Cu1 Pd1 71.490(18) 171_556 179
Cu2 Cu1 Pd1 67.210(8) 52_454 77_545
Cu2 Cu1 Pd1 124.449(11) 51_454 77_545
Cu2 Cu1 Pd1 124.449(11) 2 77_545
Cu1 Cu1 Pd1 172.845(11) 52_454 77_545
Cu1 Cu1 Pd1 114.082(9) 51_454 77_545
Cu1 Cu1 Pd1 114.082(9) 2 77_545
Pd1 Cu1 Pd1 71.490(18) 171_556 77_545
Pd1 Cu1 Pd1 71.490(18) 179 77_545
Cu2 Cu1 Pd1 64.770(2) 52_454 9
Cu2 Cu1 Pd1 167.40(3) 51_454 9
Cu2 Cu1 Pd1 64.770(2) 2 9
Cu1 Cu1 Pd1 112.736(11) 52_454 9
Cu1 Cu1 Pd1 61.770(13) 51_454 9
Cu1 Cu1 Pd1 112.736(11) 2 9
Pd1 Cu1 Pd1 64.840(7) 171_556 9
Pd1 Cu1 Pd1 125.39(2) 179 9
Pd1 Cu1 Pd1 64.840(7) 77_545 9
Cu2 Cu1 Pd1 167.40(3) 52_454 103_656
Cu2 Cu1 Pd1 64.770(2) 51_454 103_656
Cu2 Cu1 Pd1 64.770(2) 2 103_656
Cu1 Cu1 Pd1 61.770(13) 52_454 103_656
Cu1 Cu1 Pd1 112.736(11) 51_454 103_656
Cu1 Cu1 Pd1 112.736(11) 2 103_656
Pd1 Cu1 Pd1 64.840(7) 171_556 103_656
Pd1 Cu1 Pd1 64.840(7) 179 103_656
Pd1 Cu1 Pd1 125.39(2) 77_545 103_656
Pd1 Cu1 Pd1 118.523(6) 9 103_656
Cu2 Cu1 Pd1 64.770(2) 52_454 .
Cu2 Cu1 Pd1 64.770(2) 51_454 .
Cu2 Cu1 Pd1 167.40(3) 2 .
Cu1 Cu1 Pd1 112.736(11) 52_454 .
Cu1 Cu1 Pd1 112.736(11) 51_454 .
Cu1 Cu1 Pd1 61.770(13) 2 .
Pd1 Cu1 Pd1 125.39(2) 171_556 .
Pd1 Cu1 Pd1 64.840(7) 179 .
Pd1 Cu1 Pd1 64.840(7) 77_545 .
Pd1 Cu1 Pd1 118.523(6) 9 .
Pd1 Cu1 Pd1 118.523(6) 103_656 .
Cu1 Cu2 Cu1 180.000(12) 148 52_454
Cu1 Cu2 Cu1 66.21(2) 148 147
Cu1 Cu2 Cu1 113.79(2) 52_454 147
Cu1 Cu2 Cu1 113.79(2) 148 51_454
Cu1 Cu2 Cu1 66.21(2) 52_454 51_454
Cu1 Cu2 Cu1 180.000(5) 147 51_454
Cu1 Cu2 Cu1 66.21(2) 148 98
Cu1 Cu2 Cu1 113.79(2) 52_454 98
Cu1 Cu2 Cu1 66.21(2) 147 98
Cu1 Cu2 Cu1 113.79(2) 51_454 98
Cu1 Cu2 Cu1 113.79(2) 148 2
Cu1 Cu2 Cu1 66.21(2) 52_454 2
Cu1 Cu2 Cu1 113.79(2) 147 2
Cu1 Cu2 Cu1 66.21(2) 51_454 2
Cu1 Cu2 Cu1 180.00(3) 98 2
Cu1 Cu2 Pd1 115.927(6) 148 51_454
Cu1 Cu2 Pd1 64.073(6) 52_454 51_454
Cu1 Cu2 Pd1 115.927(6) 147 51_454
Cu1 Cu2 Pd1 64.073(6) 51_454 51_454
Cu1 Cu2 Pd1 60.248(15) 98 51_454
Cu1 Cu2 Pd1 119.752(15) 2 51_454
Cu1 Cu2 Pd1 64.073(6) 148 107
Cu1 Cu2 Pd1 115.927(6) 52_454 107
Cu1 Cu2 Pd1 119.752(15) 147 107
Cu1 Cu2 Pd1 60.248(15) 51_454 107
Cu1 Cu2 Pd1 64.073(6) 98 107
Cu1 Cu2 Pd1 115.927(6) 2 107
Pd1 Cu2 Pd1 62.586(2) 51_454 107
Cu1 Cu2 Pd1 115.927(6) 148 11
Cu1 Cu2 Pd1 64.073(6) 52_454 11
Cu1 Cu2 Pd1 60.248(15) 147 11
Cu1 Cu2 Pd1 119.752(15) 51_454 11
Cu1 Cu2 Pd1 115.927(6) 98 11
Cu1 Cu2 Pd1 64.073(6) 2 11
Pd1 Cu2 Pd1 117.414(2) 51_454 11
Pd1 Cu2 Pd1 180.000(8) 107 11
Cu1 Cu2 Pd1 60.248(15) 148 125
Cu1 Cu2 Pd1 119.752(15) 52_454 125
Cu1 Cu2 Pd1 115.927(6) 147 125
Cu1 Cu2 Pd1 64.073(6) 51_454 125
Cu1 Cu2 Pd1 115.927(6) 98 125
Cu1 Cu2 Pd1 64.073(6) 2 125
Pd1 Cu2 Pd1 117.414(2) 51_454 125
Pd1 Cu2 Pd1 62.586(2) 107 125
Pd1 Cu2 Pd1 117.414(2) 11 125
Cu1 Cu2 Pd1 119.752(15) 148 29_544
Cu1 Cu2 Pd1 60.248(15) 52_454 29_544
Cu1 Cu2 Pd1 64.073(6) 147 29_544
Cu1 Cu2 Pd1 115.927(6) 51_454 29_544
Cu1 Cu2 Pd1 64.073(6) 98 29_544
Cu1 Cu2 Pd1 115.927(6) 2 29_544
Pd1 Cu2 Pd1 62.586(2) 51_454 29_544
Pd1 Cu2 Pd1 117.414(2) 107 29_544
Pd1 Cu2 Pd1 62.586(2) 11 29_544
Pd1 Cu2 Pd1 180.000(8) 125 29_544
Cu1 Cu2 Pd1 64.073(6) 148 147
Cu1 Cu2 Pd1 115.927(6) 52_454 147
Cu1 Cu2 Pd1 64.073(6) 147 147
Cu1 Cu2 Pd1 115.927(6) 51_454 147
Cu1 Cu2 Pd1 119.752(15) 98 147
Cu1 Cu2 Pd1 60.248(15) 2 147
Pd1 Cu2 Pd1 180.000(8) 51_454 147
Pd1 Cu2 Pd1 117.414(2) 107 147
Pd1 Cu2 Pd1 62.586(2) 11 147
Pd1 Cu2 Pd1 62.586(2) 125 147
Pd1 Cu2 Pd1 117.414(2) 29_544 147
Pd1 B Pd1 86.711(10) 177_556 25
Pd1 B Pd1 93.289(10) 177_556 121_655
Pd1 B Pd1 180.0 25 121_655
Pd1 B Pd1 93.289(10) 177_556 55_464
Pd1 B Pd1 86.711(10) 25 55_464
Pd1 B Pd1 93.289(10) 121_655 55_464
Pd1 B Pd1 86.711(10) 177_556 151_656
Pd1 B Pd1 93.289(10) 25 151_656
Pd1 B Pd1 86.711(10) 121_655 151_656
Pd1 B Pd1 180.0 55_464 151_656
Pd1 B Pd1 180.0 177_556 81
Pd1 B Pd1 93.289(10) 25 81
Pd1 B Pd1 86.711(10) 121_655 81
Pd1 B Pd1 86.711(10) 55_464 81
Pd1 B Pd1 93.289(10) 151_656 81

loop_
_geom_bond_atom_site_label_1
_geom_bond_atom_site_label_2
_geom_bond_distance
_geom_bond_site_symmetry_2
Pd1 B 2.1207(5) 26
Pd1 B 2.1207(5) 25_544
Pd1 Cu1 2.6395(8) 124_655
Pd1 Cu1 2.6395(8) 99_656
Pd1 Cu1 2.7867(7) 2
Pd1 Cu1 2.7867(7) .
Pd1 Cu2 2.8029(7) 52_454
Pd1 Cu2 2.8029(7) 51_454
Pd1 Pd1 2.9118(7) 153
Pd1 Pd1 2.9118(7) 79_454
Pd1 Pd1 2.9118(7) 77_545
Pd1 Pd1 2.9118(7) 179
Cu1 Cu2 2.4133(6) 52_454
Cu1 Cu2 2.4133(6) 51_454
Cu1 Cu2 2.4133(6) 2
Cu1 Cu1 2.6363(12) 52_454
Cu1 Cu1 2.6363(12) 51_454
Cu1 Cu1 2.6363(12) 2
Cu1 Pd1 2.6395(8) 171_556
Cu1 Pd1 2.6395(8) 179
Cu1 Pd1 2.6395(8) 77_545
Cu1 Pd1 2.7867(7) 9
Cu1 Pd1 2.7867(7) 103_656
Cu2 Cu1 2.4133(6) 148
Cu2 Cu1 2.4133(6) 52_454
Cu2 Cu1 2.4133(6) 147
Cu2 Cu1 2.4133(6) 51_454
Cu2 Cu1 2.4133(6) 98
Cu2 Cu1 2.4133(6) 2
Cu2 Pd1 2.8029(7) 51_454
Cu2 Pd1 2.8029(7) 107
Cu2 Pd1 2.8029(7) 11
Cu2 Pd1 2.8029(7) 125
Cu2 Pd1 2.8029(7) 29_544
Cu2 Pd1 2.8029(7) 147
B Pd1 2.1207(5) 177_556
B Pd1 2.1207(5) 25
B Pd1 2.1207(5) 121_655
B Pd1 2.1207(5) 55_464
B Pd1 2.1207(5) 151_656
B Pd1 2.1207(5) 81
